data_1571736
loop_
_publ_author_name
'Giri, Indrajit'
'Chhetri, Shant'
'John P, Jesslyn'
'Mondal, Madalasa'
'Dey, Arka Bikash'
'Vijayaraghavan, Ratheesh K.'

_publ_section_title
;
 Engineered solid-state aggregates in brickwork stacks of n-type organic
 semiconductors: a way to achieve high electron mobility.
;
_journal_issue 25
_journal_name_full 'Chemical science'
_journal_page_first 9630
_journal_page_last 9640
_journal_paper_doi 10.1039/d4sc02339k
_journal_volume 15
_journal_year 2024
_chemical_formula_moiety 'C30 H38 N2 O4'
_chemical_formula_sum 'C30 H38 N2 O4'
_chemical_formula_weight 490.62
_space_group_crystal_system triclinic
_space_group_IT_number 2
_space_group_name_Hall '-P 1'
_space_group_name_H-M_alt 'P -1'
_atom_sites_solution_hydrogens geom
_atom_sites_solution_primary dual
_audit_creation_date 2024-04-07
_audit_creation_method
;
Olex2 1.5
(compiled 2022.04.07 svn.rca3783a0 for OlexSys, GUI svn.r6498)
;
_audit_update_record
;
2024-04-09 deposited with the CCDC.	2024-05-20 downloaded from the CCDC.
;
_cell_angle_alpha 93.50(5)
_cell_angle_beta 92.90(4)
_cell_angle_gamma 93.65(5)
_cell_formula_units_Z 1
_cell_length_a 5.088(8)
_cell_length_b 7.898(12)
_cell_length_c 17.03(2)
_cell_measurement_reflns_used 952
_cell_measurement_temperature 100(2)
_cell_measurement_theta_max 36.282
_cell_measurement_theta_min 5.178
_cell_volume 680.7(17)
_computing_molecular_graphics 'Olex2 1.5 (Dolomanov et al., 2009)'
_computing_publication_material 'Olex2 1.5 (Dolomanov et al., 2009)'
_computing_structure_refinement 'SHELXL 2018/3 (Sheldrick, 2015)'
_computing_structure_solution 'SHELXT 2018/2 (Sheldrick, 2018)'
_diffrn_ambient_temperature 100.00
_diffrn_measured_fraction_theta_full 0.990
_diffrn_measured_fraction_theta_max 0.990
_diffrn_measurement_device_type 'Bruker D8 QUEST''Four-circle Kappa diffractometer'
_diffrn_measurement_method '\w and \f scans'
_diffrn_radiation_type MoK\a
_diffrn_radiation_wavelength 0.71073
_diffrn_reflns_av_R_equivalents 0.0717
_diffrn_reflns_av_unetI/netI 0.1144
_diffrn_reflns_Laue_measured_fraction_full 0.990
_diffrn_reflns_Laue_measured_fraction_max 0.990
_diffrn_reflns_number 952
_diffrn_reflns_point_group_measured_fraction_full 0.990
_diffrn_reflns_point_group_measured_fraction_max 0.990
_diffrn_reflns_theta_full 18.141
_diffrn_reflns_theta_max 18.141
_diffrn_reflns_theta_min 2.589
_exptl_absorpt_coefficient_mu 0.079
_exptl_crystal_density_diffrn 1.197
_exptl_crystal_description Plate
_exptl_crystal_F_000 264
_exptl_crystal_size_max 0.134
_exptl_crystal_size_mid 0.098
_exptl_crystal_size_min 0.034
_refine_diff_density_max 0.497
_refine_diff_density_min -0.573
_refine_diff_density_rms 0.157
_refine_ls_extinction_method none
_refine_ls_goodness_of_fit_ref 1.668
_refine_ls_hydrogen_treatment constr
_refine_ls_matrix_type full
_refine_ls_number_parameters 165
_refine_ls_number_reflns 952
_refine_ls_number_restraints 0
_refine_ls_restrained_S_all 1.668
_refine_ls_R_factor_all 0.2081
_refine_ls_R_factor_gt 0.1776
_refine_ls_shift/su_max 0.000
_refine_ls_shift/su_mean 0.000
_refine_ls_structure_factor_coef Fsqd
_refine_ls_weighting_details 'w=1/[\s^2^(Fo^2^)+(0.2000P)^2^] where P=(Fo^2^+2Fc^2^)/3'
_refine_ls_weighting_scheme calc
_refine_ls_wR_factor_gt 0.3906
_refine_ls_wR_factor_ref 0.4118
_reflns_Friedel_coverage 0.000
_reflns_number_gt 775
_reflns_number_total 952
_reflns_threshold_expression 'I > 2\s(I)'
_cod_data_source_file d4sc02339k2.cif
_cod_data_source_block scxrd_b
_cod_depositor_comments 'Adding full bibliography for 1571735--1571737.cif.'
_cod_original_cell_volume 680.8(17)
_cod_database_code 1571736
_shelx_shelxl_version_number 2018/3
_shelx_space_group_comment
;
The symmetry employed for this shelxl refinement is uniquely defined
by the following loop, which should always be used as a source of
symmetry information in preference to the above space-group names.
They are only intended as comments.
;
_olex2_refinement_description
;
1. Others
 Fixed Uiso: H007(0.062) H009(0.093) H00B(0.072) H00A(0.124) H00C(0.124)
 H00D(0.085) H00E(0.085) H00F(0.14) H00G(0.14) H00H(0.177) H00I(0.177)
 H00J(0.27) H00K(0.27) H00L(0.326) H00M(0.326) H00N(0.326) H00O(0.379)
 H00P(0.379) H00Q(0.379)
 Fixed X: H007(-0.009302) H009(0.702237) H00B(0.08343) H00A(0.337266)
 H00C(0.527442) H00D(0.155865) H00E(0.352237) H00F(0.693577) H00G(0.883212)
 H00H(0.311862) H00I(0.603988) H00J(0.500237) H00K(0.682152) H00L(0.548674)
 H00M(0.774144) H00N(0.48733) H00O(0.984968) H00P(0.77407) H00Q(0.969782)
 Fixed Y: H007(-0.120007) H009(0.507278) H00B(-0.343645) H00A(0.35679)
 H00C(0.256408) H00D(0.468204) H00E(0.589309) H00F(0.470647) H00G(0.368204)
 H00H(0.685388) H00I(0.679092) H00J(0.220808) H00K(0.116526) H00L(0.8063)
 H00M(0.857039) H00N(0.926953) H00O(0.121687) H00P(0.185582) H00Q(0.320643)
 Fixed Z: H007(0.115121) H009(0.241378) H00B(0.027705) H00A(0.336725)
 H00C(0.282025) H00D(0.208455) H00E(0.163267) H00F(0.412989) H00G(0.358325)
 H00H(0.31776) H00I(0.355604) H00J(0.449497) H00K(0.393445) H00L(0.205523)
 H00M(0.273313) H00N(0.280382) H00O(0.480511) H00P(0.540336) H00Q(0.502401)
;
_olex2_submission_special_instructions 'No special instructions were received'

loop_
_space_group_symop_operation_xyz
'x, y, z'
'-x, -y, -z'

loop_
_atom_site_label
_atom_site_type_symbol
_atom_site_fract_x
_atom_site_fract_y
_atom_site_fract_z
_atom_site_U_iso_or_equiv
_atom_site_adp_type
_atom_site_occupancy
_atom_site_site_symmetry_order
_atom_site_calc_flag
_atom_site_refinement_flags_posn
_atom_site_refinement_flags_adp
_atom_site_refinement_flags_occupancy
_atom_site_disorder_assembly
_atom_site_disorder_group
O001 O 0.7125(15) 0.5013(11) 0.0842(4) 0.067(3) Uani 1 1 d . . . . .
O002 O 0.0427(16) 0.1810(10) 0.1820(5) 0.081(3) Uani 1 1 d . . . . .
N003 N 0.3850(18) 0.3404(12) 0.1359(5) 0.052(3) Uani 1 1 d . . . . .
C004 C 0.588(2) 0.3696(19) 0.0835(7) 0.054(3) Uani 1 1 d . . . . .
C2 C 0.631(2) 0.2242(16) 0.0270(6) 0.047(3) Uani 1 1 d . . . . .
C1 C 0.278(2) 0.0456(16) 0.0810(7) 0.051(3) Uani 1 1 d . . . . .
C007 C 0.1285(17) -0.1058(17) 0.0800(6) 0.052(3) Uani 1 1 d . . . . .
H007 H -0.009302 -0.120007 0.115121 0.062 Uiso 1 1 calc R U . . .
C008 C 0.479(2) 0.0700(15) 0.0287(6) 0.052(3) Uani 1 1 d . . . . .
C009 C 0.521(2) 0.5030(16) 0.2618(7) 0.078(4) Uani 1 1 d . . . . .
H009 H 0.702237 0.507278 0.241378 0.093 Uiso 1 1 calc R U . . .
C00A C 0.221(3) 0.1895(18) 0.1379(7) 0.062(4) Uani 1 1 d . . . . .
C00B C 0.183(2) -0.2380(15) 0.0265(8) 0.060(3) Uani 1 1 d . . . . .
H00B H 0.083430 -0.343645 0.027705 0.072 Uiso 1 1 calc R U . . .
C00C C 0.514(2) 0.363(2) 0.3147(9) 0.103(5) Uani 1 1 d . . . . .
H00A H 0.337266 0.356790 0.336725 0.124 Uiso 1 1 calc R U . . .
H00C H 0.527442 0.256408 0.282025 0.124 Uiso 1 1 calc R U . . .
C00D C 0.338(2) 0.4832(14) 0.1913(7) 0.071(4) Uani 1 1 d . . . . .
H00D H 0.155865 0.468204 0.208455 0.085 Uiso 1 1 calc R U . . .
H00E H 0.352237 0.589309 0.163267 0.085 Uiso 1 1 calc R U . . .
C00E C 0.705(3) 0.365(2) 0.3794(10) 0.117(5) Uani 1 1 d . . . . .
H00F H 0.693577 0.470647 0.412989 0.140 Uiso 1 1 calc R U . . .
H00G H 0.883212 0.368204 0.358325 0.140 Uiso 1 1 calc R U . . .
C00F C 0.498(4) 0.676(2) 0.3051(11) 0.148(6) Uani 1 1 d . . . . .
H00H H 0.311862 0.685388 0.317760 0.177 Uiso 1 1 calc R U . . .
H00I H 0.603988 0.679092 0.355604 0.177 Uiso 1 1 calc R U . . .
C00G C 0.678(5) 0.221(4) 0.4281(16) 0.225(13) Uani 1 1 d . . . . .
H00J H 0.500237 0.220808 0.449497 0.270 Uiso 1 1 calc R U . . .
H00K H 0.682152 0.116526 0.393445 0.270 Uiso 1 1 calc R U . . .
C00H C 0.585(5) 0.830(3) 0.2623(13) 0.217(12) Uani 1 1 d . . . . .
H00L H 0.548674 0.806300 0.205523 0.326 Uiso 1 1 calc R U . . .
H00M H 0.774144 0.857039 0.273313 0.326 Uiso 1 1 calc R U . . .
H00N H 0.487330 0.926953 0.280382 0.326 Uiso 1 1 calc R U . . .
C00I C 0.867(6) 0.212(4) 0.4930(19) 0.253(12) Uani 1 1 d . . . . .
H00O H 0.984968 0.121687 0.480511 0.379 Uiso 1 1 calc R U . . .
H00P H 0.774070 0.185582 0.540336 0.379 Uiso 1 1 calc R U . . .
H00Q H 0.969782 0.320643 0.502401 0.379 Uiso 1 1 calc R U . . .

loop_
_atom_site_aniso_label
_atom_site_aniso_U_11
_atom_site_aniso_U_22
_atom_site_aniso_U_33
_atom_site_aniso_U_23
_atom_site_aniso_U_13
_atom_site_aniso_U_12
O001 0.069(6) 0.050(6) 0.077(6) 0.005(4) 0.011(4) -0.033(4)
O002 0.052(6) 0.108(7) 0.082(6) -0.007(5) 0.027(5) -0.014(5)
N003 0.043(6) 0.042(7) 0.066(7) -0.016(5) -0.001(6) -0.006(6)
C004 0.037(9) 0.081(12) 0.044(8) 0.004(9) 0.006(7) 0.004(8)
C2 0.041(7) 0.062(9) 0.040(8) 0.009(8) 0.024(6) -0.011(8)
C1 0.039(8) 0.058(10) 0.053(8) 0.006(9) -0.007(7) -0.015(8)
C007 0.022(7) 0.068(10) 0.064(8) 0.016(8) 0.000(5) -0.008(7)
C008 0.042(7) 0.071(13) 0.041(9) 0.015(5) -0.012(8) -0.011(8)
C009 0.094(9) 0.086(11) 0.049(9) -0.010(8) -0.002(7) -0.004(7)
C00A 0.055(10) 0.069(11) 0.059(9) 0.002(9) -0.010(8) 0.006(10)
C00B 0.074(10) 0.035(8) 0.067(9) 0.013(8) -0.012(8) -0.012(7)
C00C 0.098(10) 0.128(13) 0.080(11) -0.002(10) -0.015(9) 0.006(8)
C00D 0.058(8) 0.066(9) 0.087(10) -0.011(7) 0.012(7) 0.007(6)
C00E 0.155(14) 0.126(14) 0.073(11) 0.027(10) 0.011(11) 0.009(10)
C00F 0.209(18) 0.110(15) 0.119(13) -0.014(13) -0.030(12) 0.017(12)
C00G 0.24(2) 0.27(3) 0.16(2) 0.00(2) -0.12(2) 0.05(2)
C00H 0.34(3) 0.105(15) 0.19(2) -0.002(15) -0.13(2) -0.023(17)
C00I 0.31(3) 0.23(3) 0.22(3) 0.03(2) 0.04(3) 0.03(2)

loop_
_atom_type_symbol
_atom_type_description
_atom_type_scat_dispersion_real
_atom_type_scat_dispersion_imag
_atom_type_scat_source
C C 0.0033 0.0016 'International Tables Vol C Tables 4.2.6.8 and 6.1.1.4'
H H 0.0000 0.0000 'International Tables Vol C Tables 4.2.6.8 and 6.1.1.4'
N N 0.0061 0.0033 'International Tables Vol C Tables 4.2.6.8 and 6.1.1.4'
O O 0.0106 0.0060 'International Tables Vol C Tables 4.2.6.8 and 6.1.1.4'

loop_
_geom_angle_atom_site_label_1
_geom_angle_atom_site_label_2
_geom_angle_atom_site_label_3
_geom_angle
_geom_angle_site_symmetry_1
_geom_angle_site_symmetry_3
_geom_angle_publ_flag
C004 N003 C00D 116.0(10) . . ?
C00A N003 C004 126.1(11) . . ?
C00A N003 C00D 117.8(11) . . ?
O001 C004 N003 122.1(12) . . ?
O001 C004 C2 122.6(12) . . ?
N003 C004 C2 115.3(12) . . ?
C008 C2 C004 120.6(10) . . ?
C00B C2 C004 120.6(12) 2_655 . ?
C00B C2 C008 118.9(12) 2_655 . ?
C007 C1 C008 121.5(13) . . ?
C007 C1 C00A 119.3(13) . . ?
C008 C1 C00A 119.2(11) . . ?
C1 C007 H007 120.7 . . ?
C1 C007 C00B 118.7(10) . . ?
C00B C007 H007 120.7 . . ?
C2 C008 C1 122.7(10) . . ?
C2 C008 C008 119.5(15) . 2_655 ?
C1 C008 C008 117.7(15) . 2_655 ?
C00C C009 H009 105.4 . . ?
C00C C009 C00D 116.7(11) . . ?
C00C C009 C00F 112.7(12) . . ?
C00D C009 H009 105.4 . . ?
C00D C009 C00F 110.1(11) . . ?
C00F C009 H009 105.4 . . ?
O002 C00A N003 120.9(12) . . ?
O002 C00A C1 123.1(13) . . ?
N003 C00A C1 116.0(12) . . ?
C2 C00B C007 123.7(10) 2_655 . ?
C2 C00B H00B 118.2 2_655 . ?
C007 C00B H00B 118.2 . . ?
C009 C00C H00A 107.4 . . ?
C009 C00C H00C 107.4 . . ?
H00A C00C H00C 106.9 . . ?
C00E C00C C009 119.7(12) . . ?
C00E C00C H00A 107.4 . . ?
C00E C00C H00C 107.4 . . ?
N003 C00D C009 114.7(9) . . ?
N003 C00D H00D 108.6 . . ?
N003 C00D H00E 108.6 . . ?
C009 C00D H00D 108.6 . . ?
C009 C00D H00E 108.6 . . ?
H00D C00D H00E 107.6 . . ?
C00C C00E H00F 108.5 . . ?
C00C C00E H00G 108.5 . . ?
C00C C00E C00G 114.9(16) . . ?
H00F C00E H00G 107.5 . . ?
C00G C00E H00F 108.5 . . ?
C00G C00E H00G 108.5 . . ?
C009 C00F H00H 108.1 . . ?
C009 C00F H00I 108.1 . . ?
H00H C00F H00I 107.3 . . ?
C00H C00F C009 116.6(16) . . ?
C00H C00F H00H 108.1 . . ?
C00H C00F H00I 108.1 . . ?
C00E C00G H00J 107.7 . . ?
C00E C00G H00K 107.7 . . ?
H00J C00G H00K 107.1 . . ?
C00I C00G C00E 118(2) . . ?
C00I C00G H00J 107.7 . . ?
C00I C00G H00K 107.7 . . ?
C00F C00H H00L 109.5 . . ?
C00F C00H H00M 109.5 . . ?
C00F C00H H00N 109.5 . . ?
H00L C00H H00M 109.5 . . ?
H00L C00H H00N 109.5 . . ?
H00M C00H H00N 109.5 . . ?
C00G C00I H00O 109.5 . . ?
C00G C00I H00P 109.5 . . ?
C00G C00I H00Q 109.5 . . ?
H00O C00I H00P 109.5 . . ?
H00O C00I H00Q 109.5 . . ?
H00P C00I H00Q 109.5 . . ?

loop_
_geom_bond_atom_site_label_1
_geom_bond_atom_site_label_2
_geom_bond_distance
_geom_bond_site_symmetry_2
_geom_bond_publ_flag
O001 C004 1.182(13) . ?
O002 C00A 1.208(12) . ?
N003 C004 1.417(14) . ?
N003 C00A 1.414(14) . ?
N003 C00D 1.464(13) . ?
C004 C2 1.486(16) . ?
C2 C008 1.401(15) . ?
C2 C00B 1.353(14) 2_655 ?
C1 C007 1.375(14) . ?
C1 C008 1.401(15) . ?
C1 C00A 1.501(16) . ?
C007 H007 0.9500 . ?
C007 C00B 1.394(15) . ?
C008 C008 1.46(2) 2_655 ?
C009 H009 1.0000 . ?
C009 C00C 1.467(18) . ?
C009 C00D 1.477(15) . ?
C009 C00F 1.526(19) . ?
C00B H00B 0.9500 . ?
C00C H00A 0.9900 . ?
C00C H00C 0.9900 . ?
C00C C00E 1.432(19) . ?
C00D H00D 0.9900 . ?
C00D H00E 0.9900 . ?
C00E H00F 0.9900 . ?
C00E H00G 0.9900 . ?
C00E C00G 1.45(3) . ?
C00F H00H 0.9900 . ?
C00F H00I 0.9900 . ?
C00F C00H 1.51(2) . ?
C00G H00J 0.9900 . ?
C00G H00K 0.9900 . ?
C00G C00I 1.44(3) . ?
C00H H00L 0.9800 . ?
C00H H00M 0.9800 . ?
C00H H00N 0.9800 . ?
C00I H00O 0.9800 . ?
C00I H00P 0.9800 . ?
C00I H00Q 0.9800 . ?

loop_
_geom_torsion_atom_site_label_1
_geom_torsion_atom_site_label_2
_geom_torsion_atom_site_label_3
_geom_torsion_atom_site_label_4
_geom_torsion
_geom_torsion_site_symmetry_1
_geom_torsion_site_symmetry_2
_geom_torsion_site_symmetry_3
_geom_torsion_site_symmetry_4
_geom_torsion_publ_flag
O001 C004 C2 C008 179.5(9) . . . . ?
O001 C004 C2 C00B 0.0(15) . . . 2_655 ?
N003 C004 C2 C008 -1.2(13) . . . . ?
N003 C004 C2 C00B 179.2(8) . . . 2_655 ?
C004 N003 C00A O002 -175.6(8) . . . . ?
C004 N003 C00A C1 2.9(13) . . . . ?
C004 N003 C00D C009 -81.5(12) . . . . ?
C004 C2 C008 C1 1.9(14) . . . . ?
C004 C2 C008 C008 178.5(9) . . . 2_655 ?
C1 C007 C00B C2 -2.6(15) . . . 2_655 ?
C007 C1 C008 C2 178.3(8) . . . . ?
C007 C1 C008 C008 1.6(16) . . . 2_655 ?
C007 C1 C00A O002 -2.1(15) . . . . ?
C007 C1 C00A N003 179.4(7) . . . . ?
C008 C1 C007 C00B 1.2(14) . . . . ?
C008 C1 C00A O002 176.3(9) . . . . ?
C008 C1 C00A N003 -2.2(13) . . . . ?
C009 C00C C00E C00G 179.5(16) . . . . ?
C00A N003 C004 O001 178.0(9) . . . . ?
C00A N003 C004 C2 -1.3(13) . . . . ?
C00A N003 C00D C009 100.3(11) . . . . ?
C00A C1 C007 C00B 179.6(8) . . . . ?
C00A C1 C008 C2 -0.1(14) . . . . ?
C00A C1 C008 C008 -176.8(9) . . . 2_655 ?
C00B C2 C008 C1 -178.6(8) 2_655 . . . ?
C00B C2 C008 C008 -1.9(16) 2_655 . . 2_655 ?
C00C C009 C00D N003 -63.1(14) . . . . ?
C00C C009 C00F C00H 162.1(15) . . . . ?
C00C C00E C00G C00I 178(2) . . . . ?
C00D N003 C004 O001 0.0(13) . . . . ?
C00D N003 C004 C2 -179.3(8) . . . . ?
C00D N003 C00A O002 2.4(14) . . . . ?
C00D N003 C00A C1 -179.1(8) . . . . ?
C00D C009 C00C C00E 173.0(12) . . . . ?
C00D C009 C00F C00H -65.7(18) . . . . ?
C00F C009 C00C C00E -58.1(18) . . . . ?
C00F C009 C00D N003 166.8(11) . . . . ?
